data_4503268
loop_
_publ_author_name
'Lutker, Katie M.'
'Tolstyka, Zachary P.'
'Matzger, Adam J.'

_publ_section_title
;
 Investigation of a Privileged Polymorphic Motif: a Dimeric ROY
 Derivative.
;
_journal_issue 1
_journal_name_full 'Crystal growth &amp; design'
_journal_page_first 136
_journal_page_last 139
_journal_paper_doi 10.1021/cg700921w
_journal_volume 8
_journal_year 2008
_chemical_formula_moiety 'C26 H16 N6 O4 S2'
_chemical_formula_sum 'C26 H16 N6 O4 S2'
_chemical_formula_weight 540.57
_chemical_name_systematic
;
 ?
;
_space_group_IT_number 15
_symmetry_cell_setting monoclinic
_symmetry_space_group_name_Hall '-C 2yc'
_symmetry_space_group_name_H-M 'C 1 2/c 1'
_atom_sites_solution_hydrogens geom
_atom_sites_solution_primary direct
_atom_sites_solution_secondary difmap
_audit_creation_method SHELXL-97
_cell_angle_alpha 90.00
_cell_angle_beta 92.763(4)
_cell_angle_gamma 90.00
_cell_formula_units_Z 4
_cell_length_a 15.327(2)
_cell_length_b 5.8949(9)
_cell_length_c 26.692(4)
_cell_measurement_reflns_used 3524
_cell_measurement_temperature 123(2)
_cell_measurement_theta_max 27.07
_cell_measurement_theta_min 3.00
_cell_volume 2408.8(6)
_computing_cell_refinement 'Bruker SMART'
_computing_data_collection 'Bruker SMART'
_computing_data_reduction 'Bruker SHELXTL'
_computing_molecular_graphics 'Bruker SHELXTL'
_computing_publication_material 'Bruker SHELXTL'
_computing_structure_refinement 'Bruker SHELXTL'
_computing_structure_solution 'Bruker SHELXTL'
_diffrn_ambient_temperature 123(2)
_diffrn_measured_fraction_theta_full 0.998
_diffrn_measured_fraction_theta_max 0.998
_diffrn_measurement_device_type 'CCD area detector'
_diffrn_measurement_method 'phi and omega scans'
_diffrn_radiation_monochromator graphite
_diffrn_radiation_source 'fine-focus sealed tube'
_diffrn_radiation_type MoK\a
_diffrn_radiation_wavelength 0.71073
_diffrn_reflns_av_R_equivalents 0.0499
_diffrn_reflns_av_sigmaI/netI 0.0481
_diffrn_reflns_limit_h_max 19
_diffrn_reflns_limit_h_min -19
_diffrn_reflns_limit_k_max 7
_diffrn_reflns_limit_k_min -7
_diffrn_reflns_limit_l_max 34
_diffrn_reflns_limit_l_min -34
_diffrn_reflns_number 13228
_diffrn_reflns_theta_full 27.33
_diffrn_reflns_theta_max 27.33
_diffrn_reflns_theta_min 3.00
_exptl_absorpt_coefficient_mu 0.269
_exptl_absorpt_correction_T_max 0.9893
_exptl_absorpt_correction_T_min 0.8954
_exptl_absorpt_correction_type multi-scan
_exptl_absorpt_process_details
'Blessing, R. Acta Cryst. (1995) A51 33-38 Sheldrick, G. SADABS (Version 2.10) Bruker/Siemens area detector absorption and other corrections, University of Gottingen, Germany 2003.''
_exptl_crystal_colour red
_exptl_crystal_density_diffrn 1.491
_exptl_crystal_density_method 'not measured'
_exptl_crystal_description needle
_exptl_crystal_F_000 1112
_exptl_crystal_size_max 0.42
_exptl_crystal_size_mid 0.04
_exptl_crystal_size_min 0.04
_refine_diff_density_max 0.309
_refine_diff_density_min -0.275
_refine_diff_density_rms 0.062
_refine_ls_extinction_method none
_refine_ls_goodness_of_fit_ref 1.021
_refine_ls_hydrogen_treatment constr
_refine_ls_matrix_type full
_refine_ls_number_parameters 173
_refine_ls_number_reflns 2722
_refine_ls_number_restraints 0
_refine_ls_restrained_S_all 1.021
_refine_ls_R_factor_all 0.0771
_refine_ls_R_factor_gt 0.0407
_refine_ls_shift/su_max 0.000
_refine_ls_shift/su_mean 0.000
_refine_ls_structure_factor_coef Fsqd
_refine_ls_weighting_details 'calc w=1/[\s^2^(Fo^2^)+(0.0378P)^2^+3.8384P] where P=(Fo^2^+2Fc^2^)/3'
_refine_ls_weighting_scheme calc
_refine_ls_wR_factor_gt 0.0870
_refine_ls_wR_factor_ref 0.1032
_reflns_number_gt 1903
_reflns_number_total 2722
_reflns_threshold_expression >2sigma(I)
_cod_data_source_file cg700921w-file003.cif
_cod_data_source_block elroy1
_cod_depositor_comments
;
The following automatic conversions were performed:

'_symmetry_cell_setting' value 'Monoclinic' changed to 'monoclinic'
according to /home/saulius/struct/CIF-dictionaries/cif_core.dic
dictionary named 'cif_core.dic' version 2.4.1 from 2010-06-29.

Automatic conversion script
Id: cif_fix_values 1715 2011-07-08 13:25:40Z adriana 
;
_cod_original_sg_symbol_H-M C2/c
_cod_database_code 4503268

loop_
_symmetry_equiv_pos_as_xyz
'x, y, z'
'-x, y, -z+1/2'
'x+1/2, y+1/2, z'
'-x+1/2, y+1/2, -z+1/2'
'-x, -y, -z'
'x, -y, z-1/2'
'-x+1/2, -y+1/2, -z'
'x+1/2, -y+1/2, z-1/2'

loop_
_atom_site_label
_atom_site_type_symbol
_atom_site_fract_x
_atom_site_fract_y
_atom_site_fract_z
_atom_site_U_iso_or_equiv
_atom_site_adp_type
_atom_site_occupancy
_atom_site_symmetry_multiplicity
_atom_site_calc_flag
_atom_site_refinement_flags
S1 S 0.31625(4) -0.23872(10) 0.33966(2) 0.02409(15) Uani 1 1 d .
O1 O -0.02695(12) 0.2055(3) 0.45929(8) 0.0529(6) Uani 1 1 d .
O2 O 0.00012(10) -0.0679(3) 0.40883(7) 0.0390(5) Uani 1 1 d .
N1 N 0.01217(14) -0.5737(4) 0.32470(9) 0.0398(6) Uani 1 1 d .
N2 N 0.15499(11) -0.1207(3) 0.37536(7) 0.0228(4) Uani 1 1 d .
H2A H 0.0994 -0.1583 0.3751 0.027 Uiso 1 1 calc R
N3 N 0.02363(12) 0.1026(3) 0.43331(8) 0.0327(5) Uani 1 1 d .
C1 C 0.40220(15) -0.5595(4) 0.28241(10) 0.0331(6) Uani 1 1 d .
H1A H 0.3948 -0.7128 0.2686 0.050 Uiso 1 1 calc R
H1B H 0.4479 -0.5610 0.3094 0.050 Uiso 1 1 calc R
H1C H 0.4190 -0.4557 0.2559 0.050 Uiso 1 1 calc R
C2 C 0.31793(14) -0.4817(4) 0.30285(8) 0.0239(5) Uani 1 1 d .
C3 C 0.23792(14) -0.5742(4) 0.29716(8) 0.0233(5) Uani 1 1 d .
H3A H 0.2259 -0.7081 0.2783 0.028 Uiso 1 1 calc R
C4 C 0.17272(14) -0.4509(4) 0.32234(8) 0.0217(5) Uani 1 1 d .
C5 C 0.20570(13) -0.2624(4) 0.34745(8) 0.0209(4) Uani 1 1 d .
C6 C 0.08372(15) -0.5186(4) 0.32335(9) 0.0259(5) Uani 1 1 d .
C7 C 0.17624(13) 0.0691(3) 0.40351(8) 0.0200(4) Uani 1 1 d .
C8 C 0.11299(14) 0.1833(4) 0.43141(8) 0.0227(5) Uani 1 1 d .
C9 C 0.13289(14) 0.3788(4) 0.45879(8) 0.0231(5) Uani 1 1 d .
H9A H 0.0887 0.4522 0.4766 0.028 Uiso 1 1 calc R
C10 C 0.21650(14) 0.4669(4) 0.46026(8) 0.0218(5) Uani 1 1 d .
C11 C 0.28043(14) 0.3535(4) 0.43386(8) 0.0222(5) Uani 1 1 d .
H11A H 0.3385 0.4103 0.4350 0.027 Uiso 1 1 calc R
C12 C 0.26047(14) 0.1624(4) 0.40653(8) 0.0228(5) Uani 1 1 d .
H12A H 0.3053 0.0904 0.3890 0.027 Uiso 1 1 calc R
C13 C 0.23882(14) 0.6670(4) 0.48841(8) 0.0236(5) Uani 1 1 d .

loop_
_atom_site_aniso_label
_atom_site_aniso_U_11
_atom_site_aniso_U_22
_atom_site_aniso_U_33
_atom_site_aniso_U_23
_atom_site_aniso_U_13
_atom_site_aniso_U_12
S1 0.0184(3) 0.0263(3) 0.0279(3) -0.0057(2) 0.0043(2) -0.0020(2)
O1 0.0282(10) 0.0569(13) 0.0757(14) -0.0368(11) 0.0241(10) -0.0090(9)
O2 0.0232(9) 0.0389(10) 0.0555(12) -0.0237(9) 0.0086(8) -0.0100(8)
N1 0.0280(12) 0.0362(12) 0.0552(15) -0.0076(11) 0.0029(10) -0.0055(10)
N2 0.0145(9) 0.0245(9) 0.0297(10) -0.0051(8) 0.0031(8) -0.0025(7)
N3 0.0224(10) 0.0351(11) 0.0413(12) -0.0120(10) 0.0093(9) -0.0034(9)
C1 0.0269(13) 0.0359(14) 0.0371(14) -0.0112(11) 0.0073(10) 0.0025(11)
C2 0.0248(12) 0.0244(11) 0.0226(11) -0.0026(9) 0.0031(9) 0.0012(9)
C3 0.0257(12) 0.0229(11) 0.0215(11) -0.0020(9) 0.0017(9) 0.0008(9)
C4 0.0195(11) 0.0216(11) 0.0240(11) 0.0011(9) -0.0002(9) -0.0009(9)
C5 0.0194(10) 0.0220(10) 0.0214(10) 0.0000(9) 0.0013(8) 0.0000(9)
C6 0.0266(13) 0.0220(11) 0.0290(12) -0.0043(10) 0.0001(9) 0.0003(10)
C7 0.0210(11) 0.0189(10) 0.0200(11) 0.0001(8) -0.0001(8) 0.0001(9)
C8 0.0169(10) 0.0248(11) 0.0264(12) 0.0000(9) 0.0030(9) -0.0017(9)
C9 0.0227(11) 0.0246(11) 0.0221(11) -0.0018(9) 0.0027(9) 0.0018(9)
C10 0.0256(11) 0.0195(10) 0.0202(11) 0.0011(9) 0.0011(9) 0.0000(9)
C11 0.0208(11) 0.0227(11) 0.0233(11) 0.0019(9) 0.0012(9) -0.0036(9)
C12 0.0203(11) 0.0241(11) 0.0243(12) -0.0003(9) 0.0048(9) 0.0002(9)
C13 0.0240(12) 0.0243(11) 0.0226(12) 0.0033(9) 0.0020(9) 0.0003(9)

loop_
_atom_type_symbol
_atom_type_description
_atom_type_scat_dispersion_real
_atom_type_scat_dispersion_imag
_atom_type_scat_source
C C 0.0033 0.0016 'International Tables Vol C Tables 4.2.6.8 and 6.1.1.4'
H H 0.0000 0.0000 'International Tables Vol C Tables 4.2.6.8 and 6.1.1.4'
N N 0.0061 0.0033 'International Tables Vol C Tables 4.2.6.8 and 6.1.1.4'
O O 0.0106 0.0060 'International Tables Vol C Tables 4.2.6.8 and 6.1.1.4'
S S 0.1246 0.1234 'International Tables Vol C Tables 4.2.6.8 and 6.1.1.4'

loop_
_geom_angle_atom_site_label_1
_geom_angle_atom_site_label_2
_geom_angle_atom_site_label_3
_geom_angle
_geom_angle_site_symmetry_1
C5 S1 C2 92.45(10) .
C7 N2 C5 131.30(18) .
O1 N3 O2 121.5(2) .
O1 N3 C8 118.72(19) .
O2 N3 C8 119.77(18) .
C3 C2 C1 129.3(2) .
C3 C2 S1 111.10(16) .
C1 C2 S1 119.65(17) .
C2 C3 C4 113.3(2) .
C5 C4 C6 123.1(2) .
C5 C4 C3 112.91(19) .
C6 C4 C3 124.0(2) .
C4 C5 N2 123.05(19) .
C4 C5 S1 110.24(15) .
N2 C5 S1 126.69(16) .
N1 C6 C4 179.3(3) .
N2 C7 C12 122.85(19) .
N2 C7 C8 121.43(19) .
C12 C7 C8 115.72(19) .
C9 C8 C7 122.03(19) .
C9 C8 N3 115.87(19) .
C7 C8 N3 122.1(2) .
C10 C9 C8 120.4(2) .
C9 C10 C11 118.4(2) .
C9 C10 C13 121.5(2) .
C11 C10 C13 120.1(2) .
C12 C11 C10 121.1(2) .
C11 C12 C7 122.3(2) .
C13 C13 C10 177.2(3) 7_566

loop_
_geom_bond_atom_site_label_1
_geom_bond_atom_site_label_2
_geom_bond_distance
_geom_bond_site_symmetry_2
S1 C5 1.723(2) .
S1 C2 1.738(2) .
O1 N3 1.226(2) .
O2 N3 1.242(2) .
N1 C6 1.146(3) .
N2 C7 1.378(3) .
N2 C5 1.383(3) .
N3 C8 1.453(3) .
C1 C2 1.498(3) .
C2 C3 1.344(3) .
C3 C4 1.429(3) .
C4 C5 1.381(3) .
C4 C6 1.423(3) .
C7 C12 1.402(3) .
C7 C8 1.420(3) .
C8 C9 1.390(3) .
C9 C10 1.382(3) .
C10 C11 1.404(3) .
C10 C13 1.432(3) .
C11 C12 1.369(3) .
C13 C13 1.198(4) 7_566

loop_
_geom_hbond_atom_site_label_D
_geom_hbond_atom_site_label_H
_geom_hbond_atom_site_label_A
_geom_hbond_distance_DH
_geom_hbond_distance_HA
_geom_hbond_distance_DA
_geom_hbond_angle_DHA
N2 H2A O2 0.88 1.88 2.595(2) 136.8
